data_1502947
loop_
_publ_author_name
'Lamas, Marie-C\'eline'
'Vaillard, Santiago E.'
'Wibbeling, Birgit'
'Studer, Armido'

_publ_section_title
;
 Radical amination with trimethylstannylated benzophenone imine.
;
_journal_issue 9
_journal_name_full 'Organic letters'
_journal_page_first 2072
_journal_page_last 2075
_journal_paper_doi 10.1021/ol1005455
_journal_volume 12
_journal_year 2010
_chemical_formula_sum 'C23 H31 N O Si'
_chemical_formula_weight 365.58
_chemical_name_systematic
; 
 ? 
;
_space_group_IT_number 14
_symmetry_cell_setting monoclinic
_symmetry_space_group_name_Hall '-P 2ybc'
_symmetry_space_group_name_H-M 'P 1 21/c 1'
_atom_sites_solution_hydrogens geom
_atom_sites_solution_primary direct
_atom_sites_solution_secondary difmap
_audit_creation_method SHELXL-97
_cell_angle_alpha 90.000
_cell_angle_beta 97.512(3)
_cell_angle_gamma 90.000
_cell_formula_units_Z 4
_cell_length_a 10.0920(6)
_cell_length_b 11.0553(7)
_cell_length_c 19.3868(12)
_cell_measurement_reflns_used 3508
_cell_measurement_temperature 223(2)
_cell_measurement_theta_max 68.25
_cell_measurement_theta_min 0.88
_cell_volume 2144.4(2)
_computing_cell_refinement 'Collect (Nonius B.V., 1998)'
_computing_data_collection 'Collect (Nonius B.V., 1998)'
_computing_data_reduction 'Denzo-SMN (Otwinowski & Minor, 1997)'
_computing_molecular_graphics 'SCHAKAL (Keller, 1997)'
_computing_publication_material 'SHELXL-97 (Sheldrick, 1997)'
_computing_structure_refinement 'SHELXL-97 (Sheldrick, 1997)'
_computing_structure_solution 'SHELXS-97 (Sheldrick, 1990)'
_diffrn_ambient_temperature 223(2)
_diffrn_measured_fraction_theta_full 0.967
_diffrn_measured_fraction_theta_max 0.967
_diffrn_measurement_device_type 'Nonius KappaCCD APEXII'
_diffrn_measurement_method '\W and \f scans'
_diffrn_radiation_monochromator graphite
_diffrn_radiation_source 'fine-focus sealed tube'
_diffrn_radiation_type CuK\a
_diffrn_radiation_wavelength 1.54178
_diffrn_reflns_av_R_equivalents 0.052
_diffrn_reflns_av_sigmaI/netI 0.0333
_diffrn_reflns_limit_h_max 12
_diffrn_reflns_limit_h_min -12
_diffrn_reflns_limit_k_max 12
_diffrn_reflns_limit_k_min -12
_diffrn_reflns_limit_l_max 22
_diffrn_reflns_limit_l_min -22
_diffrn_reflns_number 14773
_diffrn_reflns_theta_full 67.73
_diffrn_reflns_theta_max 67.73
_diffrn_reflns_theta_min 4.42
_exptl_absorpt_coefficient_mu 1.032
_exptl_absorpt_correction_T_max 0.9502
_exptl_absorpt_correction_T_min 0.7139
_exptl_absorpt_correction_type multi-scan
_exptl_absorpt_process_details 'denzo (Otwinowski, Borek, Majewski & Minor, 2003)'
_exptl_crystal_colour colourless
_exptl_crystal_density_diffrn 1.132
_exptl_crystal_density_method 'not measured'
_exptl_crystal_description plate
_exptl_crystal_F_000 792
_exptl_crystal_size_max 0.35
_exptl_crystal_size_mid 0.20
_exptl_crystal_size_min 0.05
_refine_diff_density_max 0.210
_refine_diff_density_min -0.217
_refine_diff_density_rms 0.041
_refine_ls_extinction_method none
_refine_ls_goodness_of_fit_ref 1.015
_refine_ls_hydrogen_treatment constr
_refine_ls_matrix_type full
_refine_ls_number_parameters 239
_refine_ls_number_reflns 3751
_refine_ls_number_restraints 0
_refine_ls_restrained_S_all 1.015
_refine_ls_R_factor_all 0.0692
_refine_ls_R_factor_gt 0.0523
_refine_ls_shift/su_max 0.000
_refine_ls_shift/su_mean 0.000
_refine_ls_structure_factor_coef Fsqd
_refine_ls_weighting_details 'calc w=1/[\s^2^(Fo^2^)+(0.0603P)^2^+1.1423P] where P=(Fo^2^+2Fc^2^)/3'
_refine_ls_weighting_scheme calc
_refine_ls_wR_factor_gt 0.1278
_refine_ls_wR_factor_ref 0.1391
_reflns_number_gt 2930
_reflns_number_total 3751
_reflns_threshold_expression >2sigma(I)
_cod_data_source_file ol1005455_si_002.cif
_cod_data_source_block stu5364
_cod_original_sg_symbol_H-M P21/c
_cod_database_code 1502947

loop_
_symmetry_equiv_pos_as_xyz
'x, y, z'
'-x, y+1/2, -z+1/2'
'-x, -y, -z'
'x, -y-1/2, z-1/2'

loop_
_atom_site_label
_atom_site_type_symbol
_atom_site_fract_x
_atom_site_fract_y
_atom_site_fract_z
_atom_site_U_iso_or_equiv
_atom_site_adp_type
_atom_site_occupancy
_atom_site_symmetry_multiplicity
_atom_site_calc_flag
_atom_site_refinement_flags
C1 C 0.3060(2) 0.0850(2) 0.09160(11) 0.0446(5) Uani 1 1 d .
N2 N 0.35940(17) 0.11360(16) 0.15331(9) 0.0449(4) Uani 1 1 d .
C3 C 0.3993(2) 0.0192(2) 0.20576(11) 0.0442(5) Uani 1 1 d .
H3 H 0.3971 -0.0607 0.1826 0.053 Uiso 1 1 calc R
C4 C 0.2967(2) 0.0211(2) 0.25708(13) 0.0570(6) Uani 1 1 d .
H4A H 0.2934 0.1023 0.2771 0.068 Uiso 1 1 calc R
H4B H 0.2080 0.0026 0.2323 0.068 Uiso 1 1 calc R
C5 C 0.3318(3) -0.0707(3) 0.31534(14) 0.0630(7) Uani 1 1 d .
H5A H 0.2681 -0.0636 0.3492 0.076 Uiso 1 1 calc R
H5B H 0.3247 -0.1527 0.2960 0.076 Uiso 1 1 calc R
C6 C 0.4729(2) -0.0500(2) 0.35170(13) 0.0575(6) Uani 1 1 d .
H6A H 0.4768 0.0279 0.3760 0.069 Uiso 1 1 calc R
H6B H 0.4956 -0.1135 0.3865 0.069 Uiso 1 1 calc R
C7 C 0.5743(2) -0.0505(2) 0.30041(12) 0.0467(5) Uani 1 1 d .
H7 H 0.6634 -0.0315 0.3258 0.056 Uiso 1 1 calc R
O71 O 0.58093(18) -0.16521(14) 0.26745(9) 0.0568(4) Uani 1 1 d .
H71 H 0.6009 -0.2180 0.2974 0.085 Uiso 1 1 calc R
C8 C 0.5409(2) 0.04330(19) 0.24259(11) 0.0416(5) Uani 1 1 d .
H8 H 0.5401 0.1237 0.2650 0.050 Uiso 1 1 calc R
C9 C 0.6466(2) 0.0471(2) 0.19256(12) 0.0479(5) Uani 1 1 d .
H9A H 0.6216 0.1115 0.1586 0.057 Uiso 1 1 calc R
H9B H 0.6417 -0.0295 0.1669 0.057 Uiso 1 1 calc R
Si10 Si 0.82650(6) 0.07191(6) 0.23013(3) 0.0518(2) Uani 1 1 d .
C101 C 0.9164(3) 0.1366(3) 0.16092(14) 0.0696(7) Uani 1 1 d .
H10A H 0.8787 0.2150 0.1470 0.104 Uiso 1 1 calc R
H10B H 0.9072 0.0828 0.1211 0.104 Uiso 1 1 calc R
H10C H 1.0103 0.1460 0.1786 0.104 Uiso 1 1 calc R
C102 C 0.8421(3) 0.1760(3) 0.30620(14) 0.0683(7) Uani 1 1 d .
H10D H 0.9357 0.1852 0.3246 0.102 Uiso 1 1 calc R
H10E H 0.7938 0.1429 0.3419 0.102 Uiso 1 1 calc R
H10F H 0.8051 0.2544 0.2917 0.102 Uiso 1 1 calc R
C103 C 0.9093(3) -0.0751(3) 0.25754(17) 0.0768(9) Uani 1 1 d .
H10G H 0.9886 -0.0597 0.2903 0.115 Uiso 1 1 calc R
H10H H 0.9343 -0.1165 0.2171 0.115 Uiso 1 1 calc R
H10I H 0.8479 -0.1252 0.2795 0.115 Uiso 1 1 calc R
C11 C 0.2906(2) -0.0408(2) 0.06319(11) 0.0467(5) Uani 1 1 d .
C12 C 0.1648(3) -0.0918(2) 0.04841(13) 0.0572(6) Uani 1 1 d .
H12 H 0.0890 -0.0480 0.0572 0.069 Uiso 1 1 calc R
C13 C 0.1505(3) -0.2067(3) 0.02077(14) 0.0723(8) Uani 1 1 d .
H13 H 0.0650 -0.2416 0.0118 0.087 Uiso 1 1 calc R
C14 C 0.2600(4) -0.2702(3) 0.00632(15) 0.0762(9) Uani 1 1 d .
H14 H 0.2493 -0.3479 -0.0133 0.091 Uiso 1 1 calc R
C15 C 0.3849(3) -0.2209(3) 0.02039(16) 0.0743(8) Uani 1 1 d .
H15 H 0.4601 -0.2648 0.0106 0.089 Uiso 1 1 calc R
C16 C 0.4002(3) -0.1067(2) 0.04891(14) 0.0612(7) Uani 1 1 d .
H16 H 0.4862 -0.0732 0.0588 0.073 Uiso 1 1 calc R
C21 C 0.2546(2) 0.1852(2) 0.04354(12) 0.0472(5) Uani 1 1 d .
C22 C 0.2472(2) 0.1727(3) -0.02840(13) 0.0590(6) Uani 1 1 d .
H22 H 0.2705 0.0988 -0.0475 0.071 Uiso 1 1 calc R
C23 C 0.2058(3) 0.2689(3) -0.07195(15) 0.0731(8) Uani 1 1 d .
H23 H 0.2044 0.2607 -0.1203 0.088 Uiso 1 1 calc R
C24 C 0.1668(3) 0.3763(3) -0.04469(17) 0.0763(9) Uani 1 1 d .
H24 H 0.1383 0.4411 -0.0743 0.092 Uiso 1 1 calc R
C25 C 0.1697(3) 0.3881(2) 0.02608(16) 0.0689(8) Uani 1 1 d .
H25 H 0.1419 0.4609 0.0448 0.083 Uiso 1 1 calc R
C26 C 0.2130(2) 0.2938(2) 0.06965(14) 0.0563(6) Uani 1 1 d .
H26 H 0.2145 0.3031 0.1179 0.068 Uiso 1 1 calc R

loop_
_atom_site_aniso_label
_atom_site_aniso_U_11
_atom_site_aniso_U_22
_atom_site_aniso_U_33
_atom_site_aniso_U_23
_atom_site_aniso_U_13
_atom_site_aniso_U_12
C1 0.0390(11) 0.0472(13) 0.0458(13) -0.0001(10) -0.0014(9) -0.0023(9)
N2 0.0428(9) 0.0405(10) 0.0491(11) 0.0007(8) -0.0025(8) -0.0002(8)
C3 0.0478(12) 0.0365(12) 0.0461(12) -0.0004(10) -0.0022(9) -0.0005(9)
C4 0.0480(13) 0.0585(16) 0.0634(16) 0.0050(13) 0.0029(11) 0.0010(11)
C5 0.0591(15) 0.0718(18) 0.0591(16) 0.0103(14) 0.0120(12) -0.0022(13)
C6 0.0667(15) 0.0556(15) 0.0488(14) 0.0064(12) 0.0018(11) 0.0001(12)
C7 0.0500(12) 0.0411(13) 0.0462(13) 0.0000(10) -0.0038(10) 0.0006(9)
O71 0.0743(11) 0.0356(9) 0.0568(10) 0.0021(8) -0.0052(8) 0.0043(8)
C8 0.0449(11) 0.0336(11) 0.0441(12) -0.0022(9) -0.0021(9) 0.0005(8)
C9 0.0503(12) 0.0461(13) 0.0457(13) 0.0011(10) 0.0004(10) 0.0009(10)
Si10 0.0448(3) 0.0559(4) 0.0528(4) 0.0039(3) -0.0004(3) 0.0002(3)
C101 0.0594(15) 0.083(2) 0.0660(17) 0.0044(15) 0.0060(13) 0.0012(14)
C102 0.0686(16) 0.0734(19) 0.0592(16) -0.0036(14) -0.0058(13) -0.0165(14)
C103 0.0562(15) 0.075(2) 0.099(2) 0.0205(17) 0.0081(15) 0.0131(14)
C11 0.0529(12) 0.0453(13) 0.0395(12) -0.0001(10) -0.0030(9) -0.0048(10)
C12 0.0563(14) 0.0627(16) 0.0511(14) -0.0032(12) 0.0014(11) -0.0122(12)
C13 0.084(2) 0.074(2) 0.0565(16) -0.0027(14) 0.0007(14) -0.0366(16)
C14 0.119(3) 0.0505(16) 0.0568(17) -0.0095(13) 0.0031(16) -0.0198(17)
C15 0.089(2) 0.0562(17) 0.077(2) -0.0167(15) 0.0060(16) 0.0042(15)
C16 0.0554(14) 0.0561(16) 0.0700(17) -0.0148(13) 0.0010(12) 0.0008(11)
C21 0.0400(11) 0.0475(13) 0.0511(14) 0.0029(11) -0.0057(9) -0.0052(9)
C22 0.0543(14) 0.0683(17) 0.0528(15) 0.0038(13) 0.0003(11) 0.0004(12)
C23 0.0741(18) 0.087(2) 0.0548(16) 0.0207(16) -0.0044(13) -0.0086(16)
C24 0.0742(18) 0.0630(19) 0.083(2) 0.0278(17) -0.0210(15) -0.0152(15)
C25 0.0731(17) 0.0453(15) 0.080(2) 0.0056(14) -0.0224(15) -0.0040(12)
C26 0.0573(14) 0.0475(14) 0.0586(15) -0.0008(12) -0.0131(11) -0.0032(11)

loop_
_atom_type_symbol
_atom_type_description
_atom_type_scat_dispersion_real
_atom_type_scat_dispersion_imag
_atom_type_scat_source
C C 0.0181 0.0091 'International Tables Vol C Tables 4.2.6.8 and 6.1.1.4'
H H 0.0000 0.0000 'International Tables Vol C Tables 4.2.6.8 and 6.1.1.4'
N N 0.0311 0.0180 'International Tables Vol C Tables 4.2.6.8 and 6.1.1.4'
O O 0.0492 0.0322 'International Tables Vol C Tables 4.2.6.8 and 6.1.1.4'
Si Si 0.2541 0.3302 'International Tables Vol C Tables 4.2.6.8 and 6.1.1.4'

loop_
_geom_angle_atom_site_label_1
_geom_angle_atom_site_label_2
_geom_angle_atom_site_label_3
_geom_angle
N2 C1 C11 125.6(2)
N2 C1 C21 117.8(2)
C11 C1 C21 116.61(18)
C1 N2 C3 120.68(18)
N2 C3 C4 106.95(17)
N2 C3 C8 110.58(17)
C4 C3 C8 111.33(18)
N2 C3 H3 109.3
C4 C3 H3 109.3
C8 C3 H3 109.3
C5 C4 C3 111.2(2)
C5 C4 H4A 109.4
C3 C4 H4A 109.4
C5 C4 H4B 109.4
C3 C4 H4B 109.4
H4A C4 H4B 108.0
C6 C5 C4 110.8(2)
C6 C5 H5A 109.5
C4 C5 H5A 109.5
C6 C5 H5B 109.5
C4 C5 H5B 109.5
H5A C5 H5B 108.1
C7 C6 C5 111.5(2)
C7 C6 H6A 109.3
C5 C6 H6A 109.3
C7 C6 H6B 109.3
C5 C6 H6B 109.3
H6A C6 H6B 108.0
O71 C7 C6 111.86(19)
O71 C7 C8 107.04(17)
C6 C7 C8 111.97(18)
O71 C7 H7 108.6
C6 C7 H7 108.6
C8 C7 H7 108.6
C7 O71 H71 109.5
C7 C8 C9 112.10(17)
C7 C8 C3 108.99(17)
C9 C8 C3 113.13(17)
C7 C8 H8 107.4
C9 C8 H8 107.4
C3 C8 H8 107.4
C8 C9 Si10 118.30(15)
C8 C9 H9A 107.7
Si10 C9 H9A 107.7
C8 C9 H9B 107.7
Si10 C9 H9B 107.7
H9A C9 H9B 107.1
C101 Si10 C102 109.57(13)
C101 Si10 C103 107.29(14)
C102 Si10 C103 108.87(14)
C101 Si10 C9 108.28(11)
C102 Si10 C9 111.94(12)
C103 Si10 C9 110.77(12)
Si10 C101 H10A 109.5
Si10 C101 H10B 109.5
H10A C101 H10B 109.5
Si10 C101 H10C 109.5
H10A C101 H10C 109.5
H10B C101 H10C 109.5
Si10 C102 H10D 109.5
Si10 C102 H10E 109.5
H10D C102 H10E 109.5
Si10 C102 H10F 109.5
H10D C102 H10F 109.5
H10E C102 H10F 109.5
Si10 C103 H10G 109.5
Si10 C103 H10H 109.5
H10G C103 H10H 109.5
Si10 C103 H10I 109.5
H10G C103 H10I 109.5
H10H C103 H10I 109.5
C16 C11 C12 118.7(2)
C16 C11 C1 121.1(2)
C12 C11 C1 120.2(2)
C13 C12 C11 120.2(3)
C13 C12 H12 119.9
C11 C12 H12 119.9
C14 C13 C12 120.4(3)
C14 C13 H13 119.8
C12 C13 H13 119.8
C15 C14 C13 120.2(3)
C15 C14 H14 119.9
C13 C14 H14 119.9
C14 C15 C16 119.8(3)
C14 C15 H15 120.1
C16 C15 H15 120.1
C15 C16 C11 120.8(3)
C15 C16 H16 119.6
C11 C16 H16 119.6
C26 C21 C22 118.1(2)
C26 C21 C1 120.7(2)
C22 C21 C1 121.3(2)
C23 C22 C21 120.4(3)
C23 C22 H22 119.8
C21 C22 H22 119.8
C24 C23 C22 120.3(3)
C24 C23 H23 119.8
C22 C23 H23 119.8
C25 C24 C23 119.7(3)
C25 C24 H24 120.2
C23 C24 H24 120.2
C24 C25 C26 120.2(3)
C24 C25 H25 119.9
C26 C25 H25 119.9
C25 C26 C21 121.2(3)
C25 C26 H26 119.4
C21 C26 H26 119.4

loop_
_geom_bond_atom_site_label_1
_geom_bond_atom_site_label_2
_geom_bond_distance
C1 N2 1.286(3)
C1 C11 1.496(3)
C1 C21 1.496(3)
N2 C3 1.476(3)
C3 C4 1.527(3)
C3 C8 1.535(3)
C3 H3 0.9900
C4 C5 1.526(3)
C4 H4A 0.9800
C4 H4B 0.9800
C5 C6 1.522(3)
C5 H5A 0.9800
C5 H5B 0.9800
C6 C7 1.517(3)
C6 H6A 0.9800
C6 H6B 0.9800
C7 O71 1.426(3)
C7 C8 1.532(3)
C7 H7 0.9900
O71 H71 0.8300
C8 C9 1.534(3)
C8 H8 0.9900
C9 Si10 1.885(2)
C9 H9A 0.9800
C9 H9B 0.9800
Si10 C101 1.859(3)
Si10 C102 1.861(3)
Si10 C103 1.872(3)
C101 H10A 0.9700
C101 H10B 0.9700
C101 H10C 0.9700
C102 H10D 0.9700
C102 H10E 0.9700
C102 H10F 0.9700
C103 H10G 0.9700
C103 H10H 0.9700
C103 H10I 0.9700
C11 C16 1.382(3)
C11 C12 1.385(3)
C12 C13 1.378(4)
C12 H12 0.9400
C13 C14 1.370(4)
C13 H13 0.9400
C14 C15 1.367(4)
C14 H14 0.9400
C15 C16 1.379(4)
C15 H15 0.9400
C16 H16 0.9400
C21 C26 1.389(3)
C21 C22 1.394(3)
C22 C23 1.387(4)
C22 H22 0.9400
C23 C24 1.378(4)
C23 H23 0.9400
C24 C25 1.375(4)
C24 H24 0.9400
C25 C26 1.377(3)
C25 H25 0.9400
C26 H26 0.9400

loop_
_geom_torsion_atom_site_label_1
_geom_torsion_atom_site_label_2
_geom_torsion_atom_site_label_3
_geom_torsion_atom_site_label_4
_geom_torsion
C11 C1 N2 C3 -6.5(3)
C21 C1 N2 C3 173.54(18)
C1 N2 C3 C4 -105.8(2)
C1 N2 C3 C8 132.9(2)
N2 C3 C4 C5 -177.96(19)
C8 C3 C4 C5 -57.1(3)
C3 C4 C5 C6 55.2(3)
C4 C5 C6 C7 -54.8(3)
C5 C6 C7 O71 -63.7(3)
C5 C6 C7 C8 56.4(3)
O71 C7 C8 C9 -59.7(2)
C6 C7 C8 C9 177.36(18)
O71 C7 C8 C3 66.3(2)
C6 C7 C8 C3 -56.6(2)
N2 C3 C8 C7 175.54(17)
C4 C3 C8 C7 56.8(2)
N2 C3 C8 C9 -59.0(2)
C4 C3 C8 C9 -177.77(18)
C7 C8 C9 Si10 -54.7(2)
C3 C8 C9 Si10 -178.47(15)
C8 C9 Si10 C101 -156.07(18)
C8 C9 Si10 C102 -35.2(2)
C8 C9 Si10 C103 86.5(2)
N2 C1 C11 C16 -70.4(3)
C21 C1 C11 C16 109.5(3)
N2 C1 C11 C12 111.8(3)
C21 C1 C11 C12 -68.2(3)
C16 C11 C12 C13 0.7(4)
C1 C11 C12 C13 178.5(2)
C11 C12 C13 C14 -1.4(4)
C12 C13 C14 C15 1.2(4)
C13 C14 C15 C16 -0.3(5)
C14 C15 C16 C11 -0.3(4)
C12 C11 C16 C15 0.1(4)
C1 C11 C16 C15 -177.7(2)
N2 C1 C21 C26 -26.7(3)
C11 C1 C21 C26 153.4(2)
N2 C1 C21 C22 153.1(2)
C11 C1 C21 C22 -26.8(3)
C26 C21 C22 C23 3.2(3)
C1 C21 C22 C23 -176.6(2)
C21 C22 C23 C24 -2.4(4)
C22 C23 C24 C25 0.4(4)
C23 C24 C25 C26 0.9(4)
C24 C25 C26 C21 0.0(4)
C22 C21 C26 C25 -2.0(3)
C1 C21 C26 C25 177.8(2)
